data_7246861
loop_
_publ_author_name
'Boonprab, Theerapoom'
'Habarakada, Upeksha'
'Chastanet, Guillaume'
'Harding, Phimphaka'
'Harding, David J.'

_publ_section_title
;
 Light and thermally activated spin crossover coupled to an
 order--disorder transition of a propyl chain in an iron(iii) complex
;
_journal_issue 29
_journal_name_full CrystEngComm
_journal_page_first 4126
_journal_page_last 4132
_journal_paper_doi 10.1039/D3CE00425B
_journal_volume 25
_journal_year 2023
_chemical_formula_moiety 'I, C32 H38 Fe N4 O2, C H2 Cl2'
_chemical_formula_sum 'C33 H40 Cl2 Fe I N4 O2'
_chemical_formula_weight 778.34
_space_group_crystal_system monoclinic
_space_group_IT_number 14
_space_group_name_Hall '-P 2ybc'
_space_group_name_H-M_alt 'P 1 21/c 1'
_atom_sites_solution_hydrogens geom
_atom_sites_solution_primary dual
_audit_creation_date 2023-05-19
_audit_creation_method
;
Olex2 1.5
(compiled 2023.03.06 svn.rbb2c1857 for OlexSys, GUI svn.r6748)
;
_audit_update_record
;
2023-05-20 deposited with the CCDC.	2023-06-01 downloaded from the CCDC.
;
_cell_angle_alpha 90
_cell_angle_beta 92.2150(10)
_cell_angle_gamma 90
_cell_formula_units_Z 4
_cell_length_a 11.17020(10)
_cell_length_b 12.64770(10)
_cell_length_c 23.5283(3)
_cell_measurement_reflns_used 14567
_cell_measurement_temperature 150.0(5)
_cell_measurement_theta_max 68.2810
_cell_measurement_theta_min 3.4330
_cell_volume 3321.53(6)
_computing_cell_refinement 'CrysAlisPro 1.171.40.72a (Rigaku OD, 2020)'
_computing_data_collection 'CrysAlisPro 1.171.40.72a (Rigaku OD, 2020)'
_computing_data_reduction 'CrysAlisPro 1.171.40.72a (Rigaku OD, 2020)'
_computing_molecular_graphics 'Olex2 1.5 (Dolomanov et al., 2009)'
_computing_publication_material 'Olex2 1.5 (Dolomanov et al., 2009)'
_computing_structure_refinement 'SHELXL 2018/3 (Sheldrick, 2015)'
_computing_structure_solution 'SHELXT 2014/5 (Sheldrick, 2014)'
_diffrn_ambient_temperature 150.0(5)
_diffrn_detector_area_resol_mean 10.0000
_diffrn_detector_type HyPix3000
_diffrn_measured_fraction_theta_full 0.998
_diffrn_measured_fraction_theta_max 0.992
_diffrn_measurement_details
;
List of Runs (angles in degrees, time in seconds):

  # Type    Start    End  Width  t~exp~   \w     \q     \k     \f   Frames
#--------------------------------------------------------------------------
  1  \w   -116.00 -11.00   0.50    0.45    --  -40.91  -8.00 117.00  210
  2  \w    -34.00  71.00   0.50    0.45    --   40.91  -8.00 117.00  210
  3  \w     11.00 116.00   0.50    0.45    --   40.91   8.00 -67.00  210
  4  \w     67.00 157.00   0.50    1.80    --   96.59   8.00 -67.00  180
  5  \w     22.00 127.00   0.50    1.80    --   96.59  -8.00 117.00  210
  6  \w    -97.00 -14.00   0.50    0.45    --  -40.91 138.00-120.00  166
  7  \w    -66.00  24.00   0.50    0.45    --  -40.91  77.00 -90.00  180
  8  \w    -71.00  34.00   0.50    0.45    --  -40.91   8.00 -67.00  210
  9  \w    -23.00  53.00   0.50    0.45    --   40.91 -37.00 120.00  152
 10  \w    -23.00  53.00   0.50    0.45    --   40.91 -37.00-120.00  152
 11  \w     21.00 105.00   0.50    0.45    --   40.91  63.00-180.00  168
 12  \w     14.00  97.00   0.50    0.45    --   40.91-138.00 -60.00  166
 13  \w    -22.00  57.00   0.50    0.45    --   40.91 -50.00  30.00  158
 14  \w     32.00 109.00   0.50    1.80    --   96.59-117.00  60.00  154
 15  \w     83.00 157.00   0.50    1.80    --   96.59  77.00-120.00  148
 16  \w     33.00 109.00   0.50    1.80    --   96.59-117.00 -90.00  152
 17  \w     35.00 108.00   0.50    1.80    --   96.59 -42.00-120.00  146
 18  \w     38.00  63.00   0.50    1.80    --   96.59-144.00 120.00   50
 19  \w     95.00 149.00   0.50    1.80    --   96.59  96.00 -90.00  108
 20  \w     85.00 110.00   0.50    1.80    --   96.59 -17.00 -90.00   50
 21  \w    112.00 155.00   0.50    1.80    --   96.59  25.00 -30.00   86
 22  \w     42.00  80.00   0.50    1.80    --   96.59 -17.00 -90.00   76
 23  \w     76.00 126.00   0.50    1.80    --   96.59-144.00 120.00  100
 24  \w     48.00 109.00   0.50    1.80    --   96.59 -68.00  90.00  122
 25  \w     43.00 109.00   0.50    1.80    --   96.59 -50.00 150.00  132
 26  \w     34.00 117.00   0.50    1.80    --   96.59 -86.00 -90.00  166
;
_diffrn_measurement_device 'four-circle diffractometer'
_diffrn_measurement_device_type 'SuperNova, Single source at offset/far, HyPix3000'
_diffrn_measurement_method '\w scans'
_diffrn_radiation_type CuK\a
_diffrn_radiation_wavelength 1.54184
_diffrn_reflns_av_R_equivalents 0.0728
_diffrn_reflns_av_unetI/netI 0.0541
_diffrn_reflns_Laue_measured_fraction_full 0.998
_diffrn_reflns_Laue_measured_fraction_max 0.992
_diffrn_reflns_limit_h_max 13
_diffrn_reflns_limit_h_min -13
_diffrn_reflns_limit_k_max 15
_diffrn_reflns_limit_k_min -9
_diffrn_reflns_limit_l_max 28
_diffrn_reflns_limit_l_min -26
_diffrn_reflns_number 23172
_diffrn_reflns_point_group_measured_fraction_full 0.998
_diffrn_reflns_point_group_measured_fraction_max 0.992
_diffrn_reflns_theta_full 67.684
_diffrn_reflns_theta_max 68.407
_diffrn_reflns_theta_min 3.760
_exptl_absorpt_coefficient_mu 12.702
_exptl_absorpt_correction_T_max 0.479
_exptl_absorpt_correction_T_min 0.133
_exptl_absorpt_correction_type analytical
_exptl_absorpt_process_details
;
CrysAlisPro 1.171.40.72a (Rigaku Oxford Diffraction, 2020)
Analytical numeric absorption correction using a multifaceted crystal
			model based on expressions derived by R.C. Clark & J.S. Reid.
(Clark, R. C. & Reid, J. S. (1995). Acta Cryst. A51, 887-897)
Empirical absorption correction using spherical harmonics,
 implemented in SCALE3 ABSPACK scaling algorithm.
;
_exptl_crystal_colour black
_exptl_crystal_colour_primary black
_exptl_crystal_density_diffrn 1.556
_exptl_crystal_description block
_exptl_crystal_F_000 1580
_exptl_crystal_size_max 0.381
_exptl_crystal_size_mid 0.146
_exptl_crystal_size_min 0.077
_refine_diff_density_max 2.056
_refine_diff_density_min -1.193
_refine_diff_density_rms 0.134
_refine_ls_extinction_method none
_refine_ls_goodness_of_fit_ref 1.068
_refine_ls_hydrogen_treatment constr
_refine_ls_matrix_type full
_refine_ls_number_parameters 390
_refine_ls_number_reflns 6065
_refine_ls_number_restraints 0
_refine_ls_restrained_S_all 1.068
_refine_ls_R_factor_all 0.0592
_refine_ls_R_factor_gt 0.0552
_refine_ls_shift/su_max 0.002
_refine_ls_shift/su_mean 0.000
_refine_ls_structure_factor_coef Fsqd
_refine_ls_weighting_details 'w=1/[\s^2^(Fo^2^)+(0.0989P)^2^+3.2554P] where P=(Fo^2^+2Fc^2^)/3'
_refine_ls_weighting_scheme calc
_refine_ls_wR_factor_gt 0.1516
_refine_ls_wR_factor_ref 0.1554
_reflns_Friedel_coverage 0.000
_reflns_number_gt 5459
_reflns_number_total 6065
_reflns_threshold_expression 'I > 2\s(I)'
_cod_data_source_file d3ce00425b2.cif
_cod_data_source_block uh105-150k-new
_cod_depositor_comments 'Adding full bibliography for 7246861--7246867.cif.'
_cod_database_code 7246861
_shelx_shelxl_version_number 2018/3
_shelx_space_group_comment
;
The symmetry employed for this shelxl refinement is uniquely defined
by the following loop, which should always be used as a source of
symmetry information in preference to the above space-group names.
They are only intended as comments.
;
_olex2_refinement_description
;
1. Fixed Uiso
 At 1.2 times of:
  All C(H) groups, All C(H,H) groups, All N(H) groups
 At 1.5 times of:
  All C(H,H,H) groups
2.a Ternary CH refined with riding coordinates:
 N4(H4), N2(H2)
2.b Secondary CH2 refined with riding coordinates:
 C28(H28A,H28B), C29(H29A,H29B), C30(H30A,H30B), C31(H31A,H31B), C12(H12A,
 H12B), C13(H13A,H13B), C14(H14A,H14B), C15(H15A,H15B), C33(H33A,H33B)
2.c Aromatic/amide H refined with riding coordinates:
 C18(H18), C19(H19), C21(H21), C22(H22), C23(H23), C24(H24), C27(H27), C2(H2A),
  C3(H3), C5(H5), C6(H6), C7(H7), C8(H8), C11(H11)
2.d Idealised Me refined as rotating group:
 C32(H32A,H32B,H32C), C16(H16A,H16B,H16C)
;
_olex2_submission_special_instructions 'No special instructions were received'
_oxdiff_exptl_absorpt_empirical_details
;
Empirical correction (ABSPACK) includes:
- Absorption correction using spherical harmonics
- Frame scaling
;

loop_
_space_group_symop_operation_xyz
'x, y, z'
'-x, y+1/2, -z+1/2'
'-x, -y, -z'
'x, -y-1/2, z-1/2'

loop_
_atom_site_label
_atom_site_type_symbol
_atom_site_fract_x
_atom_site_fract_y
_atom_site_fract_z
_atom_site_U_iso_or_equiv
_atom_site_adp_type
_atom_site_occupancy
_atom_site_site_symmetry_order
_atom_site_calc_flag
_atom_site_refinement_flags_posn
_atom_site_refinement_flags_adp
_atom_site_refinement_flags_occupancy
_atom_site_disorder_assembly
_atom_site_disorder_group
I1 I 0.88554(3) 0.58048(2) 0.63671(2) 0.03477(14) Uani 1 1 d . . . . .
Fe1 Fe 0.67992(6) 0.28662(5) 0.71255(3) 0.02112(18) Uani 1 1 d . . . . .
O2 O 0.6340(3) 0.1570(2) 0.67902(12) 0.0255(6) Uani 1 1 d . . . . .
O1 O 0.5657(3) 0.2779(2) 0.76955(13) 0.0253(6) Uani 1 1 d . . . . .
N3 N 0.5633(3) 0.3642(3) 0.66686(15) 0.0243(7) Uani 1 1 d . . . . .
N4 N 0.7257(3) 0.4338(3) 0.74353(16) 0.0261(8) Uani 1 1 d . . . . .
H4 H 0.785914 0.463714 0.717609 0.031 Uiso 1 1 calc R U . . .
N1 N 0.7961(3) 0.2082(3) 0.75809(15) 0.0251(8) Uani 1 1 d . . . . .
N2 N 0.8162(3) 0.3032(3) 0.65720(15) 0.0259(8) Uani 1 1 d . . . . .
H2 H 0.817519 0.379164 0.645402 0.031 Uiso 1 1 calc R U . . .
C17 C 0.5489(4) 0.1401(3) 0.63995(17) 0.0243(9) Uani 1 1 d . . . . .
C18 C 0.5383(4) 0.0334(3) 0.6197(2) 0.0295(10) Uani 1 1 d . . . . .
H18 H 0.588081 -0.019782 0.636618 0.035 Uiso 1 1 calc R U . . .
C19 C 0.4592(4) 0.0066(4) 0.5771(2) 0.0318(10) Uani 1 1 d . . . . .
H19 H 0.456051 -0.064544 0.564235 0.038 Uiso 1 1 calc R U . . .
C20 C 0.3812(5) 0.0821(4) 0.5514(2) 0.0324(11) Uani 1 1 d . . . . .
C21 C 0.2997(5) 0.0546(5) 0.5058(2) 0.0375(11) Uani 1 1 d . . . . .
H21 H 0.299033 -0.015939 0.491904 0.045 Uiso 1 1 calc R U . . .
C22 C 0.2226(5) 0.1263(5) 0.4816(2) 0.0394(12) Uani 1 1 d . . . . .
H22 H 0.169909 0.106505 0.450829 0.047 Uiso 1 1 calc R U . . .
C23 C 0.2220(4) 0.2291(4) 0.5026(2) 0.0370(11) Uani 1 1 d . . . . .
H23 H 0.167120 0.279079 0.486419 0.044 Uiso 1 1 calc R U . . .
C24 C 0.2995(4) 0.2597(4) 0.5463(2) 0.0320(10) Uani 1 1 d . . . . .
H24 H 0.296576 0.330295 0.560022 0.038 Uiso 1 1 calc R U . . .
C25 C 0.3838(4) 0.1881(4) 0.57144(18) 0.0261(9) Uani 1 1 d . . . . .
C26 C 0.4719(4) 0.2174(3) 0.61556(18) 0.0232(8) Uani 1 1 d . . . . .
C27 C 0.4845(4) 0.3265(3) 0.63114(17) 0.0235(9) Uani 1 1 d . . . . .
H27 H 0.429814 0.375120 0.613557 0.028 Uiso 1 1 calc R U . . .
C28 C 0.5656(4) 0.4797(3) 0.67599(19) 0.0274(9) Uani 1 1 d . . . . .
H28A H 0.483758 0.509223 0.671368 0.033 Uiso 1 1 calc R U . . .
H28B H 0.616997 0.514135 0.648052 0.033 Uiso 1 1 calc R U . . .
C29 C 0.6153(4) 0.4988(4) 0.73578(19) 0.0283(9) Uani 1 1 d . . . . .
H29A H 0.634440 0.574612 0.741283 0.034 Uiso 1 1 calc R U . . .
H29B H 0.555821 0.477966 0.763824 0.034 Uiso 1 1 calc R U . . .
C30 C 0.7801(4) 0.4379(4) 0.80191(19) 0.0303(10) Uani 1 1 d . . . . .
H30A H 0.852935 0.393282 0.803289 0.036 Uiso 1 1 calc R U . . .
H30B H 0.722985 0.406758 0.828362 0.036 Uiso 1 1 calc R U . . .
C31 C 0.8139(5) 0.5478(4) 0.8230(2) 0.0389(11) Uani 1 1 d . . . . .
H31A H 0.740709 0.588191 0.831315 0.047 Uiso 1 1 calc R U . . .
H31B H 0.856887 0.586195 0.793274 0.047 Uiso 1 1 calc R U . . .
C32 C 0.8943(5) 0.5378(5) 0.8769(2) 0.0485(14) Uani 1 1 d . . . . .
H32A H 0.856131 0.491011 0.904036 0.073 Uiso 1 1 calc R U . . .
H32B H 0.906290 0.607808 0.894085 0.073 Uiso 1 1 calc R U . . .
H32C H 0.971966 0.508243 0.867165 0.073 Uiso 1 1 calc R U . . .
C1 C 0.5779(4) 0.2332(3) 0.81991(18) 0.0241(9) Uani 1 1 d . . . . .
C2 C 0.4772(4) 0.2430(3) 0.8553(2) 0.0279(9) Uani 1 1 d . . . . .
H2A H 0.406817 0.277220 0.840775 0.033 Uiso 1 1 calc R U . . .
C3 C 0.4799(4) 0.2048(4) 0.9090(2) 0.0306(10) Uani 1 1 d . . . . .
H3 H 0.412301 0.215132 0.931716 0.037 Uiso 1 1 calc R U . . .
C4 C 0.5811(4) 0.1493(4) 0.9325(2) 0.0294(10) Uani 1 1 d . . . . .
C5 C 0.5819(5) 0.1082(4) 0.9876(2) 0.0347(11) Uani 1 1 d . . . . .
H5 H 0.514861 0.120278 1.010401 0.042 Uiso 1 1 calc R U . . .
C6 C 0.6771(5) 0.0507(4) 1.0098(2) 0.0371(11) Uani 1 1 d . . . . .
H6 H 0.676233 0.022498 1.047253 0.045 Uiso 1 1 calc R U . . .
C7 C 0.7757(5) 0.0349(4) 0.9755(2) 0.0346(10) Uani 1 1 d . . . . .
H7 H 0.841811 -0.005369 0.990037 0.042 Uiso 1 1 calc R U . . .
C8 C 0.7792(4) 0.0758(3) 0.9219(2) 0.0298(10) Uani 1 1 d . . . . .
H8 H 0.847971 0.064197 0.900238 0.036 Uiso 1 1 calc R U . . .
C9 C 0.6823(4) 0.1351(3) 0.89794(18) 0.0252(9) Uani 1 1 d . . . . .
C10 C 0.6799(4) 0.1797(3) 0.84105(18) 0.0236(8) Uani 1 1 d . . . . .
C11 C 0.7842(4) 0.1698(3) 0.80770(18) 0.0247(9) Uani 1 1 d . . . . .
H11 H 0.850008 0.131335 0.823958 0.030 Uiso 1 1 calc R U . . .
C12 C 0.9087(4) 0.1883(4) 0.72908(19) 0.0316(10) Uani 1 1 d . . . . .
H12A H 0.902000 0.122715 0.706173 0.038 Uiso 1 1 calc R U . . .
H12B H 0.976132 0.180197 0.757299 0.038 Uiso 1 1 calc R U . . .
C13 C 0.9296(4) 0.2827(4) 0.69094(19) 0.0302(10) Uani 1 1 d . . . . .
H13A H 0.951863 0.345379 0.714208 0.036 Uiso 1 1 calc R U . . .
H13B H 0.995515 0.267511 0.665195 0.036 Uiso 1 1 calc R U . . .
C14 C 0.8084(4) 0.2386(4) 0.60403(18) 0.0266(9) Uani 1 1 d . . . . .
H14A H 0.727422 0.247317 0.585979 0.032 Uiso 1 1 calc R U . . .
H14B H 0.818240 0.163110 0.614272 0.032 Uiso 1 1 calc R U . . .
C15 C 0.9017(4) 0.2677(4) 0.56064(19) 0.0294(10) Uani 1 1 d . . . . .
H15A H 0.896192 0.344128 0.551872 0.035 Uiso 1 1 calc R U . . .
H15B H 0.983061 0.253211 0.577004 0.035 Uiso 1 1 calc R U . . .
C16 C 0.8813(5) 0.2037(4) 0.5059(2) 0.0388(11) Uani 1 1 d . . . . .
H16A H 0.893552 0.128426 0.514024 0.058 Uiso 1 1 calc R U . . .
H16B H 0.937955 0.226836 0.477635 0.058 Uiso 1 1 calc R U . . .
H16C H 0.799155 0.214940 0.490888 0.058 Uiso 1 1 calc R U . . .
Cl1 Cl 0.18124(17) 0.38155(17) 0.80812(7) 0.0693(5) Uani 1 1 d . . . . .
Cl2 Cl 0.22292(15) 0.39421(16) 0.68674(7) 0.0619(4) Uani 1 1 d . . . . .
C33 C 0.2839(6) 0.4179(5) 0.7565(3) 0.0567(17) Uani 1 1 d . . . . .
H33A H 0.358729 0.376835 0.762520 0.068 Uiso 1 1 calc R U . . .
H33B H 0.303784 0.493879 0.760799 0.068 Uiso 1 1 calc R U . . .

loop_
_atom_site_aniso_label
_atom_site_aniso_U_11
_atom_site_aniso_U_22
_atom_site_aniso_U_33
_atom_site_aniso_U_23
_atom_site_aniso_U_13
_atom_site_aniso_U_12
I1 0.0351(2) 0.0297(2) 0.0395(2) 0.00142(12) 0.00046(14) -0.00875(11)
Fe1 0.0234(3) 0.0142(3) 0.0259(3) -0.0001(2) 0.0019(3) 0.0011(2)
O2 0.0305(15) 0.0136(13) 0.0325(15) 0.0033(12) 0.0013(12) 0.0020(12)
O1 0.0261(15) 0.0164(14) 0.0335(15) 0.0006(12) 0.0035(12) 0.0037(12)
N3 0.0265(18) 0.0161(17) 0.0309(18) 0.0003(15) 0.0067(14) -0.0007(14)
N4 0.0280(19) 0.0196(18) 0.0310(19) 0.0022(15) 0.0047(15) 0.0012(15)
N1 0.0234(17) 0.0215(18) 0.0307(18) -0.0038(15) 0.0050(14) 0.0030(14)
N2 0.0272(18) 0.0223(18) 0.0279(18) 0.0009(15) -0.0008(14) 0.0024(15)
C17 0.031(2) 0.016(2) 0.026(2) -0.0008(17) 0.0065(17) -0.0005(17)
C18 0.038(2) 0.013(2) 0.038(2) -0.0026(18) 0.0040(19) 0.0007(18)
C19 0.040(3) 0.015(2) 0.040(2) -0.0050(19) 0.007(2) -0.0025(19)
C20 0.036(3) 0.029(3) 0.032(2) -0.0055(19) 0.007(2) -0.0086(19)
C21 0.040(3) 0.039(3) 0.034(2) -0.009(2) 0.008(2) -0.009(2)
C22 0.037(3) 0.049(3) 0.032(2) -0.002(2) -0.0002(19) -0.013(2)
C23 0.034(2) 0.042(3) 0.035(2) 0.004(2) -0.0020(19) -0.008(2)
C24 0.033(2) 0.028(2) 0.035(2) 0.005(2) 0.0023(19) -0.004(2)
C25 0.027(2) 0.023(2) 0.029(2) 0.0000(18) 0.0037(17) -0.0073(18)
C26 0.027(2) 0.018(2) 0.0253(19) -0.0028(17) 0.0038(16) -0.0043(17)
C27 0.026(2) 0.018(2) 0.027(2) 0.0032(17) 0.0024(16) 0.0021(17)
C28 0.031(2) 0.014(2) 0.037(2) -0.0008(18) 0.0036(18) -0.0004(17)
C29 0.029(2) 0.019(2) 0.038(2) -0.0038(18) 0.0037(18) 0.0012(18)
C30 0.036(2) 0.025(2) 0.030(2) -0.0032(19) 0.0005(19) -0.007(2)
C31 0.046(3) 0.032(3) 0.039(3) -0.006(2) 0.007(2) -0.014(2)
C32 0.049(3) 0.054(4) 0.043(3) -0.015(3) 0.001(2) -0.020(3)
C1 0.031(2) 0.0112(18) 0.030(2) -0.0017(17) 0.0052(17) -0.0009(17)
C2 0.029(2) 0.0141(19) 0.042(2) 0.0002(18) 0.0124(18) 0.0013(17)
C3 0.030(2) 0.022(2) 0.041(2) -0.007(2) 0.0120(19) 0.0001(18)
C4 0.037(2) 0.019(2) 0.033(2) -0.0037(18) 0.0066(18) -0.0060(19)
C5 0.043(3) 0.031(2) 0.031(2) -0.002(2) 0.010(2) -0.009(2)
C6 0.047(3) 0.032(2) 0.032(2) 0.004(2) 0.001(2) -0.012(2)
C7 0.042(3) 0.025(2) 0.036(2) 0.002(2) -0.004(2) -0.004(2)
C8 0.032(2) 0.022(2) 0.035(2) -0.0013(18) 0.0032(19) -0.0030(18)
C9 0.032(2) 0.0144(19) 0.030(2) -0.0048(17) 0.0046(17) -0.0059(17)
C10 0.026(2) 0.0134(18) 0.032(2) -0.0047(17) 0.0028(16) -0.0018(16)
C11 0.023(2) 0.019(2) 0.032(2) -0.0018(17) 0.0017(17) 0.0026(17)
C12 0.028(2) 0.038(3) 0.029(2) 0.002(2) 0.0071(18) 0.010(2)
C13 0.029(2) 0.031(2) 0.030(2) -0.001(2) 0.0008(18) -0.0013(19)
C14 0.027(2) 0.024(2) 0.029(2) -0.0005(18) 0.0039(17) -0.0001(18)
C15 0.031(2) 0.028(2) 0.030(2) 0.0009(19) 0.0056(18) 0.0021(19)
C16 0.042(3) 0.037(3) 0.037(3) -0.004(2) 0.006(2) 0.002(2)
Cl1 0.0720(11) 0.0819(12) 0.0541(9) 0.0132(9) 0.0039(7) -0.0002(10)
Cl2 0.0512(8) 0.0774(11) 0.0577(9) 0.0021(8) 0.0090(7) -0.0113(8)
C33 0.055(4) 0.041(3) 0.073(4) 0.017(3) -0.004(3) -0.006(3)

loop_
_atom_type_symbol
_atom_type_description
_atom_type_scat_dispersion_real
_atom_type_scat_dispersion_imag
_atom_type_scat_source
C C 0.0181 0.0091 'International Tables Vol C Tables 4.2.6.8 and 6.1.1.4'
H H 0.0000 0.0000 'International Tables Vol C Tables 4.2.6.8 and 6.1.1.4'
Cl Cl 0.3639 0.7018 'International Tables Vol C Tables 4.2.6.8 and 6.1.1.4'
Fe Fe -1.1336 3.1974 'International Tables Vol C Tables 4.2.6.8 and 6.1.1.4'
I I -0.3257 6.8362 'International Tables Vol C Tables 4.2.6.8 and 6.1.1.4'
N N 0.0311 0.0180 'International Tables Vol C Tables 4.2.6.8 and 6.1.1.4'
O O 0.0492 0.0322 'International Tables Vol C Tables 4.2.6.8 and 6.1.1.4'

loop_
_exptl_crystal_face_index_h
_exptl_crystal_face_index_k
_exptl_crystal_face_index_l
_exptl_crystal_face_perp_dist
-5 0 -1 0.0505
2 -5 0 0.1486
-5 5 -1 0.1141
-1 0 5 0.0594
1 0 -5 0.0636
1 -5 -5 0.1351
-1 2 5 0.0977
0 5 1 0.1860
5 0 2 0.0205

loop_
_geom_angle_atom_site_label_1
_geom_angle_atom_site_label_2
_geom_angle_atom_site_label_3
_geom_angle
_geom_angle_site_symmetry_1
_geom_angle_site_symmetry_3
_geom_angle_publ_flag
O2 Fe1 O1 93.80(13) . . ?
O2 Fe1 N3 92.43(14) . . ?
O2 Fe1 N4 175.63(14) . . ?
O2 Fe1 N1 87.23(14) . . ?
O2 Fe1 N2 91.15(14) . . ?
O1 Fe1 N3 88.01(14) . . ?
O1 Fe1 N4 88.08(14) . . ?
O1 Fe1 N1 91.96(14) . . ?
O1 Fe1 N2 173.81(14) . . ?
N3 Fe1 N4 83.68(15) . . ?
N3 Fe1 N1 179.65(16) . . ?
N3 Fe1 N2 95.51(15) . . ?
N1 Fe1 N4 96.66(16) . . ?
N1 Fe1 N2 84.56(15) . . ?
N2 Fe1 N4 87.25(15) . . ?
C17 O2 Fe1 127.8(3) . . ?
C1 O1 Fe1 128.0(3) . . ?
C27 N3 Fe1 127.4(3) . . ?
C27 N3 C28 118.0(4) . . ?
C28 N3 Fe1 114.5(3) . . ?
Fe1 N4 H4 106.9 . . ?
C29 N4 Fe1 105.3(3) . . ?
C29 N4 H4 106.9 . . ?
C30 N4 Fe1 116.6(3) . . ?
C30 N4 H4 106.9 . . ?
C30 N4 C29 113.7(4) . . ?
C11 N1 Fe1 127.8(3) . . ?
C11 N1 C12 118.6(4) . . ?
C12 N1 Fe1 113.5(3) . . ?
Fe1 N2 H2 107.1 . . ?
C13 N2 Fe1 106.3(3) . . ?
C13 N2 H2 107.1 . . ?
C13 N2 C14 111.8(3) . . ?
C14 N2 Fe1 117.0(3) . . ?
C14 N2 H2 107.1 . . ?
O2 C17 C18 115.7(4) . . ?
O2 C17 C26 125.8(4) . . ?
C26 C17 C18 118.4(4) . . ?
C17 C18 H18 119.2 . . ?
C19 C18 C17 121.6(4) . . ?
C19 C18 H18 119.2 . . ?
C18 C19 H19 119.2 . . ?
C18 C19 C20 121.5(4) . . ?
C20 C19 H19 119.2 . . ?
C19 C20 C21 121.6(5) . . ?
C19 C20 C25 119.3(4) . . ?
C25 C20 C21 119.1(5) . . ?
C20 C21 H21 119.1 . . ?
C22 C21 C20 121.9(5) . . ?
C22 C21 H21 119.1 . . ?
C21 C22 H22 120.4 . . ?
C21 C22 C23 119.1(5) . . ?
C23 C22 H22 120.4 . . ?
C22 C23 H23 119.4 . . ?
C24 C23 C22 121.2(5) . . ?
C24 C23 H23 119.4 . . ?
C23 C24 H24 119.3 . . ?
C23 C24 C25 121.4(5) . . ?
C25 C24 H24 119.3 . . ?
C20 C25 C26 118.9(4) . . ?
C24 C25 C20 117.3(4) . . ?
C24 C25 C26 123.8(4) . . ?
C17 C26 C25 120.0(4) . . ?
C17 C26 C27 120.8(4) . . ?
C27 C26 C25 119.1(4) . . ?
N3 C27 C26 125.6(4) . . ?
N3 C27 H27 117.2 . . ?
C26 C27 H27 117.2 . . ?
N3 C28 H28A 110.3 . . ?
N3 C28 H28B 110.3 . . ?
N3 C28 C29 107.3(4) . . ?
H28A C28 H28B 108.5 . . ?
C29 C28 H28A 110.3 . . ?
C29 C28 H28B 110.3 . . ?
N4 C29 C28 107.4(3) . . ?
N4 C29 H29A 110.2 . . ?
N4 C29 H29B 110.2 . . ?
C28 C29 H29A 110.2 . . ?
C28 C29 H29B 110.2 . . ?
H29A C29 H29B 108.5 . . ?
N4 C30 H30A 108.5 . . ?
N4 C30 H30B 108.5 . . ?
N4 C30 C31 115.0(4) . . ?
H30A C30 H30B 107.5 . . ?
C31 C30 H30A 108.5 . . ?
C31 C30 H30B 108.5 . . ?
C30 C31 H31A 109.9 . . ?
C30 C31 H31B 109.9 . . ?
C30 C31 C32 109.0(5) . . ?
H31A C31 H31B 108.3 . . ?
C32 C31 H31A 109.9 . . ?
C32 C31 H31B 109.9 . . ?
C31 C32 H32A 109.5 . . ?
C31 C32 H32B 109.5 . . ?
C31 C32 H32C 109.5 . . ?
H32A C32 H32B 109.5 . . ?
H32A C32 H32C 109.5 . . ?
H32B C32 H32C 109.5 . . ?
O1 C1 C2 115.5(4) . . ?
O1 C1 C10 125.6(4) . . ?
C10 C1 C2 118.8(4) . . ?
C1 C2 H2A 119.2 . . ?
C3 C2 C1 121.6(4) . . ?
C3 C2 H2A 119.2 . . ?
C2 C3 H3 119.1 . . ?
C2 C3 C4 121.8(4) . . ?
C4 C3 H3 119.1 . . ?
C3 C4 C9 118.3(4) . . ?
C5 C4 C3 121.4(4) . . ?
C5 C4 C9 120.3(5) . . ?
C4 C5 H5 119.1 . . ?
C6 C5 C4 121.8(5) . . ?
C6 C5 H5 119.1 . . ?
C5 C6 H6 121.0 . . ?
C5 C6 C7 117.9(5) . . ?
C7 C6 H6 121.0 . . ?
C6 C7 H7 119.1 . . ?
C8 C7 C6 121.9(5) . . ?
C8 C7 H7 119.1 . . ?
C7 C8 H8 119.3 . . ?
C7 C8 C9 121.3(5) . . ?
C9 C8 H8 119.3 . . ?
C4 C9 C10 119.3(4) . . ?
C8 C9 C4 116.7(4) . . ?
C8 C9 C10 124.1(4) . . ?
C1 C10 C9 120.1(4) . . ?
C1 C10 C11 121.0(4) . . ?
C11 C10 C9 118.9(4) . . ?
N1 C11 C10 125.6(4) . . ?
N1 C11 H11 117.2 . . ?
C10 C11 H11 117.2 . . ?
N1 C12 H12A 110.3 . . ?
N1 C12 H12B 110.3 . . ?
N1 C12 C13 107.0(4) . . ?
H12A C12 H12B 108.6 . . ?
C13 C12 H12A 110.3 . . ?
C13 C12 H12B 110.3 . . ?
N2 C13 C12 107.8(4) . . ?
N2 C13 H13A 110.2 . . ?
N2 C13 H13B 110.2 . . ?
C12 C13 H13A 110.2 . . ?
C12 C13 H13B 110.2 . . ?
H13A C13 H13B 108.5 . . ?
N2 C14 H14A 108.7 . . ?
N2 C14 H14B 108.7 . . ?
N2 C14 C15 114.0(4) . . ?
H14A C14 H14B 107.6 . . ?
C15 C14 H14A 108.7 . . ?
C15 C14 H14B 108.7 . . ?
C14 C15 H15A 109.5 . . ?
C14 C15 H15B 109.5 . . ?
H15A C15 H15B 108.1 . . ?
C16 C15 C14 110.5(4) . . ?
C16 C15 H15A 109.5 . . ?
C16 C15 H15B 109.5 . . ?
C15 C16 H16A 109.5 . . ?
C15 C16 H16B 109.5 . . ?
C15 C16 H16C 109.5 . . ?
H16A C16 H16B 109.5 . . ?
H16A C16 H16C 109.5 . . ?
H16B C16 H16C 109.5 . . ?
Cl1 C33 Cl2 110.8(4) . . ?
Cl1 C33 H33A 109.5 . . ?
Cl1 C33 H33B 109.5 . . ?
Cl2 C33 H33A 109.5 . . ?
Cl2 C33 H33B 109.5 . . ?
H33A C33 H33B 108.1 . . ?

loop_
_geom_bond_atom_site_label_1
_geom_bond_atom_site_label_2
_geom_bond_distance
_geom_bond_site_symmetry_2
_geom_bond_publ_flag
Fe1 O2 1.882(3) . ?
Fe1 O1 1.890(3) . ?
Fe1 N3 1.926(4) . ?
Fe1 N4 2.056(4) . ?
Fe1 N1 1.926(4) . ?
Fe1 N2 2.052(4) . ?
O2 C17 1.314(5) . ?
O1 C1 1.315(5) . ?
N3 C27 1.285(6) . ?
N3 C28 1.476(6) . ?
N4 H4 1.0000 . ?
N4 C29 1.487(6) . ?
N4 C30 1.481(6) . ?
N1 C11 1.276(6) . ?
N1 C12 1.476(5) . ?
N2 H2 1.0000 . ?
N2 C13 1.492(6) . ?
N2 C14 1.494(6) . ?
C17 C18 1.434(6) . ?
C17 C26 1.410(6) . ?
C18 H18 0.9500 . ?
C18 C19 1.353(7) . ?
C19 H19 0.9500 . ?
C19 C20 1.413(7) . ?
C20 C21 1.422(7) . ?
C20 C25 1.422(6) . ?
C21 H21 0.9500 . ?
C21 C22 1.360(8) . ?
C22 H22 0.9500 . ?
C22 C23 1.391(8) . ?
C23 H23 0.9500 . ?
C23 C24 1.374(7) . ?
C24 H24 0.9500 . ?
C24 C25 1.419(7) . ?
C25 C26 1.450(6) . ?
C26 C27 1.433(6) . ?
C27 H27 0.9500 . ?
C28 H28A 0.9900 . ?
C28 H28B 0.9900 . ?
C28 C29 1.512(6) . ?
C29 H29A 0.9900 . ?
C29 H29B 0.9900 . ?
C30 H30A 0.9900 . ?
C30 H30B 0.9900 . ?
C30 C31 1.518(7) . ?
C31 H31A 0.9900 . ?
C31 H31B 0.9900 . ?
C31 C32 1.532(8) . ?
C32 H32A 0.9800 . ?
C32 H32B 0.9800 . ?
C32 H32C 0.9800 . ?
C1 C2 1.431(6) . ?
C1 C10 1.399(6) . ?
C2 H2A 0.9500 . ?
C2 C3 1.352(7) . ?
C3 H3 0.9500 . ?
C3 C4 1.424(7) . ?
C4 C5 1.397(7) . ?
C4 C9 1.430(6) . ?
C5 H5 0.9500 . ?
C5 C6 1.374(8) . ?
C6 H6 0.9500 . ?
C6 C7 1.405(7) . ?
C7 H7 0.9500 . ?
C7 C8 1.365(7) . ?
C8 H8 0.9500 . ?
C8 C9 1.415(7) . ?
C9 C10 1.452(6) . ?
C10 C11 1.435(6) . ?
C11 H11 0.9500 . ?
C12 H12A 0.9900 . ?
C12 H12B 0.9900 . ?
C12 C13 1.517(7) . ?
C13 H13A 0.9900 . ?
C13 H13B 0.9900 . ?
C14 H14A 0.9900 . ?
C14 H14B 0.9900 . ?
C14 C15 1.532(6) . ?
C15 H15A 0.9900 . ?
C15 H15B 0.9900 . ?
C15 C16 1.531(7) . ?
C16 H16A 0.9800 . ?
C16 H16B 0.9800 . ?
C16 H16C 0.9800 . ?
Cl1 C33 1.762(7) . ?
Cl2 C33 1.779(7) . ?
C33 H33A 0.9900 . ?
C33 H33B 0.9900 . ?

loop_
_geom_torsion_atom_site_label_1
_geom_torsion_atom_site_label_2
_geom_torsion_atom_site_label_3
_geom_torsion_atom_site_label_4
_geom_torsion
_geom_torsion_site_symmetry_1
_geom_torsion_site_symmetry_2
_geom_torsion_site_symmetry_3
_geom_torsion_site_symmetry_4
_geom_torsion_publ_flag
Fe1 O2 C17 C18 176.5(3) . . . . ?
Fe1 O2 C17 C26 -1.3(6) . . . . ?
Fe1 O1 C1 C2 177.3(3) . . . . ?
Fe1 O1 C1 C10 -1.7(6) . . . . ?
Fe1 N3 C27 C26 -3.8(6) . . . . ?
Fe1 N3 C28 C29 -26.4(4) . . . . ?
Fe1 N4 C29 C28 -46.8(4) . . . . ?
Fe1 N4 C30 C31 179.3(3) . . . . ?
Fe1 N1 C11 C10 -1.6(7) . . . . ?
Fe1 N1 C12 C13 33.0(4) . . . . ?
Fe1 N2 C13 C12 42.3(4) . . . . ?
Fe1 N2 C14 C15 170.8(3) . . . . ?
O2 Fe1 O1 C1 88.5(3) . . . . ?
O2 C17 C18 C19 -176.0(4) . . . . ?
O2 C17 C26 C25 178.2(4) . . . . ?
O2 C17 C26 C27 2.3(6) . . . . ?
O1 Fe1 O2 C17 86.8(3) . . . . ?
O1 C1 C2 C3 -177.1(4) . . . . ?
O1 C1 C10 C9 179.1(4) . . . . ?
O1 C1 C10 C11 0.4(6) . . . . ?
N3 Fe1 O2 C17 -1.3(3) . . . . ?
N3 Fe1 O1 C1 -179.2(3) . . . . ?
N3 C28 C29 N4 48.2(4) . . . . ?
N4 Fe1 O1 C1 -95.4(3) . . . . ?
N4 C30 C31 C32 -166.9(4) . . . . ?
N1 Fe1 O2 C17 178.6(3) . . . . ?
N1 Fe1 O1 C1 1.2(3) . . . . ?
N1 C12 C13 N2 -49.3(5) . . . . ?
N2 Fe1 O2 C17 -96.9(3) . . . . ?
N2 C14 C15 C16 -175.7(4) . . . . ?
C17 C18 C19 C20 -1.5(7) . . . . ?
C17 C26 C27 N3 0.4(6) . . . . ?
C18 C17 C26 C25 0.5(6) . . . . ?
C18 C17 C26 C27 -175.3(4) . . . . ?
C18 C19 C20 C21 178.7(4) . . . . ?
C18 C19 C20 C25 -1.4(7) . . . . ?
C19 C20 C21 C22 178.6(5) . . . . ?
C19 C20 C25 C24 -176.7(4) . . . . ?
C19 C20 C25 C26 3.8(6) . . . . ?
C20 C21 C22 C23 -1.1(7) . . . . ?
C20 C25 C26 C17 -3.3(6) . . . . ?
C20 C25 C26 C27 172.6(4) . . . . ?
C21 C20 C25 C24 3.1(6) . . . . ?
C21 C20 C25 C26 -176.4(4) . . . . ?
C21 C22 C23 C24 1.4(7) . . . . ?
C22 C23 C24 C25 0.6(7) . . . . ?
C23 C24 C25 C20 -2.8(7) . . . . ?
C23 C24 C25 C26 176.6(4) . . . . ?
C24 C25 C26 C17 177.2(4) . . . . ?
C24 C25 C26 C27 -6.8(6) . . . . ?
C25 C20 C21 C22 -1.2(7) . . . . ?
C25 C26 C27 N3 -175.6(4) . . . . ?
C26 C17 C18 C19 1.9(6) . . . . ?
C27 N3 C28 C29 152.2(4) . . . . ?
C28 N3 C27 C26 177.7(4) . . . . ?
C29 N4 C30 C31 -57.8(5) . . . . ?
C30 N4 C29 C28 -175.7(4) . . . . ?
C1 C2 C3 C4 -2.3(7) . . . . ?
C1 C10 C11 N1 1.3(7) . . . . ?
C2 C1 C10 C9 0.1(6) . . . . ?
C2 C1 C10 C11 -178.6(4) . . . . ?
C2 C3 C4 C5 -178.6(4) . . . . ?
C2 C3 C4 C9 0.4(7) . . . . ?
C3 C4 C5 C6 177.2(5) . . . . ?
C3 C4 C9 C8 -177.4(4) . . . . ?
C3 C4 C9 C10 1.7(6) . . . . ?
C4 C5 C6 C7 0.7(7) . . . . ?
C4 C9 C10 C1 -2.0(6) . . . . ?
C4 C9 C10 C11 176.8(4) . . . . ?
C5 C4 C9 C8 1.6(6) . . . . ?
C5 C4 C9 C10 -179.2(4) . . . . ?
C5 C6 C7 C8 0.7(7) . . . . ?
C6 C7 C8 C9 -0.9(7) . . . . ?
C7 C8 C9 C4 -0.3(6) . . . . ?
C7 C8 C9 C10 -179.4(4) . . . . ?
C8 C9 C10 C1 177.1(4) . . . . ?
C8 C9 C10 C11 -4.2(6) . . . . ?
C9 C4 C5 C6 -1.9(7) . . . . ?
C9 C10 C11 N1 -177.4(4) . . . . ?
C10 C1 C2 C3 2.0(6) . . . . ?
C11 N1 C12 C13 -149.7(4) . . . . ?
C12 N1 C11 C10 -178.5(4) . . . . ?
C13 N2 C14 C15 -66.3(5) . . . . ?
C14 N2 C13 C12 -86.5(4) . . . . ?
